data_1565213
loop_
_publ_author_name
'Ahmad, Iftikhar'
Zia-ur-Rehman,
'Waseem, Amir'
'Tariq, Muhammad'
'MacBeth, Cora'
'Bacsa, John'
'Venkataraman, Deepak'
'Rajakumar, Augustine'
'Ullah, Nazif'
'Tabassum, Saira'

_publ_section_title
;
 Organotin(IV) derivatives of amide-based carboxylates: Synthesis,
 spectroscopic characterization, single crystal studies and antimicrobial,
 antioxidant, cytotoxic, anti-leishmanial, hemolytic, noncancerous,
 anticancer activities
;
_journal_name_full 'Inorganica Chimica Acta'
_journal_page_first 119433
_journal_paper_doi 10.1016/j.ica.2020.119433
_journal_volume 505
_journal_year 2020
_chemical_formula_moiety 'C15 H15 F6 N O3 Sn'
_chemical_formula_sum 'C15 H15 F6 N O3 Sn'
_chemical_formula_weight 489.97
_space_group_crystal_system monoclinic
_space_group_IT_number 15
_space_group_name_Hall '-C 2yc'
_space_group_name_H-M_alt 'C 1 2/c 1'
_atom_sites_solution_hydrogens geom
_atom_sites_solution_primary dual
_cell_angle_alpha 90
_cell_angle_beta 112.868(4)
_cell_angle_gamma 90
_cell_formula_units_Z 8
_cell_length_a 15.3177(5)
_cell_length_b 10.9589(3)
_cell_length_c 22.7379(7)
_cell_measurement_reflns_used 13287
_cell_measurement_temperature 100.00(10)
_cell_measurement_theta_max 73.9560
_cell_measurement_theta_min 4.2080
_cell_volume 3516.9(2)
_computing_cell_refinement 'CrysAlisPro 1.171.39.29d (Rigaku OD, 2017)'
_computing_data_collection 'CrysAlisPro 1.171.39.29d (Rigaku OD, 2017)'
_computing_data_reduction 'CrysAlisPro 1.171.39.29d (Rigaku OD, 2017)'
_computing_molecular_graphics 'Olex2 (Dolomanov et al., 2009)'
_computing_publication_material 'Olex2 (Dolomanov et al., 2009)'
_computing_structure_refinement 'SHELXL-2014 (Sheldrick, 2015)'
_computing_structure_solution 'SHELXT (Sheldrick, 2015)'
_diffrn_ambient_environment N~2~
_diffrn_ambient_temperature 100.00(10)
_diffrn_detector HyPix
_diffrn_detector_type HyPix
_diffrn_measured_fraction_theta_full 0.992
_diffrn_measured_fraction_theta_max 0.989
_diffrn_measurement_details
;
List of Runs (angles in degrees, time in seconds):

  # Type    Start    End  Width  t~exp~   \w     \q     \k     \f   Frames
--------------------------------------------------------------------------
  1  \w    -11.00  15.00   0.50    1.00    --  -47.95  85.00  29.00   52
  2  \w    -66.00 -33.00   0.50    4.00    --  -86.25  38.00  60.00   66
  3  \w    -73.00 -18.00   0.50    1.00    --  -47.95  85.00  29.00  110
  4  \w    -74.00 -21.00   0.50    4.00    --  -86.25  85.00  29.00  106
  5  \w    -86.00 -46.00   0.50    4.00    --  -86.25  57.00  30.00   80
  6  \w   -110.00 -73.00   0.50    4.00    --  -86.25 -19.00 150.00   74
  7  \w    -96.00 -71.00   0.50    4.00    --  -86.25 -57.00 120.00   50
  8  \w   -136.00 -83.00   0.50    4.00    --  -86.25 -99.00 -30.00  106
  9  \w   -120.00 -31.00   0.50    1.00    --  -47.95 -77.00-120.00  178
 10  \w    -18.00  43.00   0.50    1.00    --   47.95 -85.00 -89.00  122
 11  \w     31.00 128.00   0.50    4.00    --  101.28 -85.00 -89.00  194
 12  \w     57.00  87.00   0.50    4.00    --  101.28 -57.00-180.00   60
 13  \w     44.00  76.00   0.50    4.00    --  101.28 -19.00-150.00   64
 14  \w     32.00 112.00   0.50    4.00    --  101.28 -19.00-120.00  160
 15  \w     63.00 119.00   0.50    1.00    --   47.95  38.00   0.00  112
 16  \w     98.00 153.00   0.50    4.00    --  101.28  85.00  29.00  110
 17  \w    127.00 165.00   0.50    4.00    --  101.28  57.00 120.00   76
 18  \w     86.00 124.00   0.50    4.00    --  101.28  57.00 120.00   76
 19  \w     30.00  81.00   0.50    4.00    --  101.28 -57.00  30.00  102
 20  \w     51.00 105.00   0.50    4.00    --  101.28 -77.00 120.00  108
 21  \w     32.00  85.00   0.50    4.00    --  101.28 -57.00  60.00  106
 22  \w    -21.00  51.00   0.50    1.00    --   47.95 -38.00   0.00  144
 23  \w   -142.00-117.00   0.50    4.00    --  -86.25 -85.00 -89.00   50
 24  \w   -148.00 -92.00   0.50    4.00    --  -86.25 -99.00-120.00  112
 25  \w   -158.00 -85.00   0.50    4.00    --  -86.25 -57.00 -30.00  146
 26  \w   -155.00 -90.00   0.50    4.00    --  -86.25 -57.00   0.00  130
 27  \w   -132.00-106.00   0.50    4.00    --  -86.25 -99.00 -60.00   52
 28  \w   -150.00-108.00   0.50    4.00    --  -86.25 -57.00 120.00   84
;
_diffrn_measurement_device 'four-circle diffractometer'
_diffrn_measurement_device_type 'XtaLAB Synergy, Dualflex, HyPix'
_diffrn_measurement_method '\w scans'
_diffrn_orient_matrix_type 'CrysAlisPro convention (1999,Acta A55,543-557)'
_diffrn_orient_matrix_UB_11 0.0553450000
_diffrn_orient_matrix_UB_12 0.1079156000
_diffrn_orient_matrix_UB_13 0.0410234000
_diffrn_orient_matrix_UB_21 -0.0030761000
_diffrn_orient_matrix_UB_22 -0.0619055000
_diffrn_orient_matrix_UB_23 0.0599824000
_diffrn_orient_matrix_UB_31 0.0939754000
_diffrn_orient_matrix_UB_32 -0.0656661000
_diffrn_orient_matrix_UB_33 0.0109037000
_diffrn_radiation_monochromator 'multilayer mirror'
_diffrn_radiation_probe x-ray
_diffrn_radiation_type CuK\a
_diffrn_radiation_wavelength 1.54184
_diffrn_reflns_av_R_equivalents 0.0889
_diffrn_reflns_av_unetI/netI 0.0415
_diffrn_reflns_Laue_measured_fraction_full 0.992
_diffrn_reflns_Laue_measured_fraction_max 0.989
_diffrn_reflns_limit_h_max 18
_diffrn_reflns_limit_h_min -16
_diffrn_reflns_limit_k_max 13
_diffrn_reflns_limit_k_min -13
_diffrn_reflns_limit_l_max 26
_diffrn_reflns_limit_l_min -27
_diffrn_reflns_number 16612
_diffrn_reflns_point_group_measured_fraction_full 0.992
_diffrn_reflns_point_group_measured_fraction_max 0.989
_diffrn_reflns_theta_full 67.684
_diffrn_reflns_theta_max 68.220
_diffrn_reflns_theta_min 5.042
_diffrn_source 'micro-focus sealed X-ray tube'
_diffrn_source_current 1.0
_diffrn_source_type 'PhotonJet (Cu) X-ray Source'
_diffrn_source_voltage 50
_exptl_absorpt_coefficient_mu 12.291
_exptl_absorpt_correction_T_max 0.743
_exptl_absorpt_correction_T_min 0.013
_exptl_absorpt_correction_type gaussian
_exptl_absorpt_process_details
;
CrysAlisPro 1.171.39.29d (Rigaku Oxford Diffraction, 2017)
Numerical absorption correction based on gaussian integration over
			a multifaceted crystal model
Empirical absorption correction using spherical harmonics,
 implemented in SCALE3 ABSPACK scaling algorithm.
;
_exptl_crystal_colour colourless
_exptl_crystal_colour_primary colourless
_exptl_crystal_density_diffrn 1.851
_exptl_crystal_description prism
_exptl_crystal_F_000 1920
_exptl_crystal_recrystallization_method 'The material was recrystallised from --- by as supplied'
_exptl_crystal_size_max 0.442
_exptl_crystal_size_mid 0.391
_exptl_crystal_size_min 0.204
_refine_diff_density_max 3.563
_refine_diff_density_min -1.187
_refine_diff_density_rms 0.190
_refine_ls_extinction_coef .
_refine_ls_extinction_method none
_refine_ls_goodness_of_fit_ref 1.087
_refine_ls_hydrogen_treatment constr
_refine_ls_matrix_type full
_refine_ls_number_parameters 238
_refine_ls_number_reflns 3197
_refine_ls_number_restraints 129
_refine_ls_restrained_S_all 1.079
_refine_ls_R_factor_all 0.0592
_refine_ls_R_factor_gt 0.0584
_refine_ls_shift/su_max 0.001
_refine_ls_shift/su_mean 0.000
_refine_ls_structure_factor_coef Fsqd
_refine_ls_weighting_details 'w=1/[\s^2^(Fo^2^)+(0.1175P)^2^+7.0448P] where P=(Fo^2^+2Fc^2^)/3'
_refine_ls_weighting_scheme calc
_refine_ls_wR_factor_gt 0.1561
_refine_ls_wR_factor_ref 0.1572
_reflns_Friedel_coverage 0.000
_reflns_Friedel_fraction_full .
_reflns_Friedel_fraction_max .
_reflns_number_gt 3091
_reflns_number_total 3197
_reflns_threshold_expression 'I > 2\s(I)'
_cod_data_source_file ICA-2020-505-119433.cif
_cod_data_source_block i-c-19
_cod_database_code 1565213
_chemical_oxdiff_formula 'C120 H120 F48 N8 O24 Sn8'
_shelx_space_group_comment
;
The symmetry employed for this shelxl refinement is uniquely defined
by the following loop, which should always be used as a source of
symmetry information in preference to the above space-group names.
They are only intended as comments.
;
_diffrn_oxdiff_ac3_digest_frames
;
016298a6eca8cebf9f7b8969a15555b8f5028306af3
;
_reflns_odcompleteness_completeness 99.91
_reflns_odcompleteness_iscentric 1
_reflns_odcompleteness_theta 64.99
_olex2_refinement_description
;
1. Fixed Uiso
 At 1.2 times of:
  All C(H) groups, All N(H) groups
 At 1.5 times of:
  All C(H,H,H) groups
2. Restrained distances
 F3-C11 \\sim F1-C11 \\sim F2-C11
 with sigma of 0.002
 F5-C12 \\sim F6-C12 \\sim F4-C12
 with sigma of 0.002
3. Rigid body (RIGU) restrains
 O1, C1, O2, C2
 with sigma for 1-2 distances of 0.002 and sigma for 1-3 distances of 0.002
 C2, C3, C4, O3, N1
 with sigma for 1-2 distances of 0.001 and sigma for 1-3 distances of 0.001
 N1, C5
 with sigma for 1-2 distances of 0.001 and sigma for 1-3 distances of 0.001
 C5, N1, C6, C7, C11, C8, C9, C10, C12
 with sigma for 1-2 distances of 0.001 and sigma for 1-3 distances of 0.001
 F3, C11, F1, C11, F2, C11
 with sigma for 1-2 distances of 0.002 and sigma for 1-3 distances of 0.002
4.a Aromatic/amide H refined with riding coordinates:
 N1(H1), C6(H6), C8(H8), C2(H2), C10(H10), C3(H3)
4.b Idealised Me refined as rotating group:
 C13(H13A,H13B,H13C), C14(H14A,H14B,H14C), C15(H15A,H15B,H15C)
;

loop_
_space_group_symop_operation_xyz
'x, y, z'
'-x, y, -z+1/2'
'x+1/2, y+1/2, z'
'-x+1/2, y+1/2, -z+1/2'
'-x, -y, -z'
'x, -y, z-1/2'
'-x+1/2, -y+1/2, -z'
'x+1/2, -y+1/2, z-1/2'

loop_
_atom_site_label
_atom_site_type_symbol
_atom_site_fract_x
_atom_site_fract_y
_atom_site_fract_z
_atom_site_U_iso_or_equiv
_atom_site_adp_type
_atom_site_occupancy
_atom_site_site_symmetry_order
_atom_site_calc_flag
_atom_site_refinement_flags_posn
_atom_site_refinement_flags_adp
_atom_site_refinement_flags_occupancy
_atom_site_disorder_assembly
_atom_site_disorder_group
Sn1 Sn 0.12130(2) 0.62592(3) 0.60816(2) 0.0345(2) Uani 1 1 d . . . . .
F3 F 0.1573(2) 0.5733(3) 0.24981(12) 0.0479(7) Uani 1 1 d D U . . .
O1 O 0.2376(2) 0.4994(3) 0.65154(15) 0.0371(7) Uani 1 1 d . U . . .
F2 F 0.08453(19) 0.4935(3) 0.30404(15) 0.0560(8) Uani 1 1 d D U . . .
F1 F 0.1553(2) 0.6659(3) 0.33226(16) 0.0583(8) Uani 1 1 d D U . . .
O2 O 0.2081(2) 0.4309(3) 0.55361(15) 0.0411(7) Uani 1 1 d . U . . .
O3 O 0.4867(2) 0.2752(3) 0.55900(16) 0.0424(7) Uani 1 1 d . U . . .
F5 F 0.5647(3) 0.3723(4) 0.39404(19) 0.0810(16) Uani 1 1 d D . . . .
F6 F 0.4871(3) 0.4603(4) 0.3077(2) 0.0752(11) Uani 1 1 d D . . . .
F4 F 0.4649(3) 0.2733(4) 0.3159(3) 0.0868(15) Uani 1 1 d D . . . .
N1 N 0.3426(3) 0.3661(3) 0.5129(2) 0.0393(9) Uani 1 1 d . U . . .
H1 H 0.2916 0.3856 0.5197 0.047 Uiso 1 1 calc R . . . .
C7 C 0.2512(3) 0.4907(4) 0.3512(2) 0.0368(8) Uani 1 1 d . U . . .
C6 C 0.2598(3) 0.4589(4) 0.4118(2) 0.0365(8) Uani 1 1 d . U . . .
H6 H 0.2106 0.4784 0.4258 0.044 Uiso 1 1 calc R . . . .
C1 C 0.2531(3) 0.4284(4) 0.6115(2) 0.0370(9) Uani 1 1 d . U . . .
C8 C 0.3215(3) 0.4640(4) 0.3290(2) 0.0384(8) Uani 1 1 d . U . . .
H8 H 0.3144 0.4849 0.2869 0.046 Uiso 1 1 calc R . . . .
C9 C 0.4026(3) 0.4057(4) 0.3703(2) 0.0362(8) Uani 1 1 d . U . . .
C4 C 0.4110(3) 0.3103(4) 0.5615(2) 0.0362(8) Uani 1 1 d . U . . .
C2 C 0.3328(3) 0.3392(5) 0.6430(2) 0.0399(9) Uani 1 1 d . U . . .
H2 H 0.3401 0.3138 0.6846 0.048 Uiso 1 1 calc R . . . .
C5 C 0.3408(3) 0.3978(4) 0.4528(2) 0.0350(8) Uani 1 1 d . U . . .
C10 C 0.4140(4) 0.3715(4) 0.4318(3) 0.0393(10) Uani 1 1 d . U . . .
H10 H 0.4700 0.3312 0.4590 0.047 Uiso 1 1 calc R . . . .
C12 C 0.4801(3) 0.3772(2) 0.34749(17) 0.0406(11) Uani 1 1 d D U . . .
C13 C 0.0128(3) 0.4917(5) 0.5803(2) 0.0398(10) Uani 1 1 d . . . . .
H13A H -0.0458 0.5270 0.5492 0.060 Uiso 1 1 calc GR . . . .
H13B H 0.0020 0.4639 0.6179 0.060 Uiso 1 1 calc GR . . . .
H13C H 0.0321 0.4224 0.5609 0.060 Uiso 1 1 calc GR . . . .
C3 C 0.3947(3) 0.2905(4) 0.6212(2) 0.0391(9) Uani 1 1 d . U . . .
H3 H 0.4361 0.2322 0.6492 0.047 Uiso 1 1 calc R . . . .
C11 C 0.1622(3) 0.5558(3) 0.30912(17) 0.0435(9) Uani 1 1 d D U . . .
C14 C 0.1483(3) 0.7138(4) 0.6970(2) 0.0399(10) Uani 1 1 d . . . . .
H14A H 0.2166 0.7133 0.7228 0.060 Uiso 1 1 calc GR . . . .
H14B H 0.1152 0.6702 0.7199 0.060 Uiso 1 1 calc GR . . . .
H14C H 0.1256 0.7982 0.6893 0.060 Uiso 1 1 calc GR . . . .
C15 C 0.1699(3) 0.7147(4) 0.5434(2) 0.0394(10) Uani 1 1 d . . . . .
H15A H 0.1577 0.8025 0.5433 0.059 Uiso 1 1 calc GR . . . .
H15B H 0.1363 0.6818 0.5004 0.059 Uiso 1 1 calc GR . . . .
H15C H 0.2381 0.7007 0.5567 0.059 Uiso 1 1 calc GR . . . .

loop_
_atom_site_aniso_label
_atom_site_aniso_U_11
_atom_site_aniso_U_22
_atom_site_aniso_U_33
_atom_site_aniso_U_23
_atom_site_aniso_U_13
_atom_site_aniso_U_12
Sn1 0.0336(3) 0.0392(3) 0.0348(3) -0.00014(9) 0.01785(19) 0.00184(9)
F3 0.0485(16) 0.0569(17) 0.0398(13) 0.0040(12) 0.0187(12) 0.0089(13)
O1 0.0336(16) 0.0455(17) 0.0366(15) 0.0031(12) 0.0184(12) 0.0077(12)
F2 0.0365(14) 0.079(2) 0.0516(16) 0.0140(14) 0.0157(12) 0.0019(13)
F1 0.0564(19) 0.0600(17) 0.0516(17) -0.0045(14) 0.0135(14) 0.0212(15)
O2 0.0395(16) 0.0477(19) 0.0400(14) 0.0013(13) 0.0196(12) 0.0066(13)
O3 0.0394(14) 0.0476(17) 0.0456(16) 0.0042(13) 0.0223(12) 0.0089(12)
F5 0.040(2) 0.157(5) 0.052(2) 0.0047(19) 0.0240(18) 0.0157(18)
F6 0.078(3) 0.078(2) 0.099(3) 0.027(2) 0.067(2) 0.016(2)
F4 0.079(3) 0.073(2) 0.145(4) -0.052(3) 0.084(3) -0.022(2)
N1 0.0379(16) 0.045(2) 0.0411(13) 0.0027(11) 0.0215(12) 0.0078(12)
C7 0.0364(15) 0.0370(19) 0.0396(14) -0.0020(13) 0.0176(12) 0.0004(13)
C6 0.0341(16) 0.0392(19) 0.0403(14) -0.0004(12) 0.0189(12) 0.0036(14)
C1 0.034(2) 0.042(2) 0.0398(17) 0.0010(15) 0.0199(15) 0.0001(16)
C8 0.0385(15) 0.040(2) 0.0405(16) -0.0009(14) 0.0192(12) 0.0017(13)
C9 0.0359(16) 0.0372(18) 0.0391(15) -0.0026(13) 0.0186(12) -0.0008(14)
C4 0.0373(15) 0.0334(19) 0.0419(15) 0.0004(13) 0.0198(12) 0.0015(12)
C2 0.0389(19) 0.043(2) 0.043(2) 0.0044(17) 0.0215(17) 0.0058(17)
C5 0.0340(16) 0.0361(17) 0.0383(14) -0.0020(12) 0.0178(12) 0.0014(14)
C10 0.0382(18) 0.043(2) 0.0417(16) -0.0003(13) 0.0210(14) 0.0045(14)
C12 0.040(2) 0.044(3) 0.043(2) -0.0008(16) 0.0215(19) 0.0015(15)
C13 0.036(2) 0.043(2) 0.045(3) -0.001(2) 0.021(2) -0.0046(19)
C3 0.0383(19) 0.041(2) 0.0427(16) 0.0045(14) 0.0204(15) 0.0053(15)
C11 0.0392(16) 0.053(2) 0.0412(16) 0.0025(14) 0.0183(13) 0.0077(14)
C14 0.044(2) 0.042(2) 0.035(2) -0.0002(18) 0.0172(19) 0.0022(19)
C15 0.038(2) 0.045(2) 0.041(2) 0.0015(19) 0.0214(19) 0.0004(18)

loop_
_atom_type_symbol
_atom_type_description
_atom_type_scat_dispersion_real
_atom_type_scat_dispersion_imag
_atom_type_scat_source
C C 0.0181 0.0091 'International Tables Vol C Tables 4.2.6.8 and 6.1.1.4'
H H 0.0000 0.0000 'International Tables Vol C Tables 4.2.6.8 and 6.1.1.4'
F F 0.0727 0.0534 'International Tables Vol C Tables 4.2.6.8 and 6.1.1.4'
N N 0.0311 0.0180 'International Tables Vol C Tables 4.2.6.8 and 6.1.1.4'
O O 0.0492 0.0322 'International Tables Vol C Tables 4.2.6.8 and 6.1.1.4'
Sn Sn 0.0259 5.4591 'International Tables Vol C Tables 4.2.6.8 and 6.1.1.4'

loop_
_exptl_crystal_face_index_h
_exptl_crystal_face_index_k
_exptl_crystal_face_index_l
_exptl_crystal_face_perp_dist
-5 -1 15 0.1547
5 1 -15 0.1547
3 -3 9 0.1021
-3 3 -9 0.1021
-5 6 3 0.1443
5 -6 -3 0.1443
6 5 2 0.1857
-6 -5 -2 0.1857
7 4 1 0.1958
3 2 -14 0.1219
-3 -2 14 0.1219

loop_
_geom_angle_atom_site_label_1
_geom_angle_atom_site_label_2
_geom_angle_atom_site_label_3
_geom_angle
_geom_angle_site_symmetry_1
_geom_angle_site_symmetry_3
O1 Sn1 O3 179.19(12) . 3_455
C13 Sn1 O1 95.89(18) . .
C13 Sn1 O3 84.66(17) . 3_455
C13 Sn1 C14 115.93(19) . .
C13 Sn1 C15 123.67(19) . .
C14 Sn1 O1 92.01(15) . .
C14 Sn1 O3 87.21(15) . 3_455
C15 Sn1 O1 99.23(15) . .
C15 Sn1 O3 80.93(15) . 3_455
C15 Sn1 C14 117.34(19) . .
C1 O1 Sn1 114.1(3) . .
C4 O3 Sn1 142.7(3) . 3_545
C4 N1 H1 115.4 . .
C4 N1 C5 129.2(4) . .
C5 N1 H1 115.4 . .
C6 C7 C8 121.6(4) . .
C6 C7 C11 117.8(4) . .
C8 C7 C11 120.6(4) . .
C7 C6 H6 119.9 . .
C7 C6 C5 120.2(4) . .
C5 C6 H6 119.9 . .
O1 C1 C2 113.1(4) . .
O2 C1 O1 124.4(4) . .
O2 C1 C2 122.5(4) . .
C7 C8 H8 121.0 . .
C7 C8 C9 118.0(4) . .
C9 C8 H8 121.0 . .
C8 C9 C10 122.2(4) . .
C8 C9 C12 118.8(4) . .
C10 C9 C12 119.0(4) . .
O3 C4 N1 123.3(4) . .
O3 C4 C3 119.1(4) . .
N1 C4 C3 117.6(4) . .
C1 C2 H2 115.1 . .
C3 C2 C1 129.8(4) . .
C3 C2 H2 115.1 . .
N1 C5 C10 124.3(5) . .
C6 C5 N1 116.5(4) . .
C6 C5 C10 119.2(5) . .
C9 C10 C5 118.7(5) . .
C9 C10 H10 120.6 . .
C5 C10 H10 120.6 . .
F5 C12 C9 113.2(4) . .
F6 C12 F5 105.3(4) . .
F6 C12 C9 112.3(3) . .
F4 C12 F5 108.3(4) . .
F4 C12 F6 105.6(4) . .
F4 C12 C9 111.8(4) . .
Sn1 C13 H13A 109.5 . .
Sn1 C13 H13B 109.5 . .
Sn1 C13 H13C 109.5 . .
H13A C13 H13B 109.5 . .
H13A C13 H13C 109.5 . .
H13B C13 H13C 109.5 . .
C4 C3 H3 113.9 . .
C2 C3 C4 132.3(4) . .
C2 C3 H3 113.9 . .
F3 C11 F2 106.7(3) . .
F3 C11 F1 106.6(3) . .
F3 C11 C7 113.0(3) . .
F2 C11 C7 111.6(3) . .
F1 C11 F2 107.0(3) . .
F1 C11 C7 111.6(3) . .
Sn1 C14 H14A 109.5 . .
Sn1 C14 H14B 109.5 . .
Sn1 C14 H14C 109.5 . .
H14A C14 H14B 109.5 . .
H14A C14 H14C 109.5 . .
H14B C14 H14C 109.5 . .
Sn1 C15 H15A 109.5 . .
Sn1 C15 H15B 109.5 . .
Sn1 C15 H15C 109.5 . .
H15A C15 H15B 109.5 . .
H15A C15 H15C 109.5 . .
H15B C15 H15C 109.5 . .

loop_
_geom_bond_atom_site_label_1
_geom_bond_atom_site_label_2
_geom_bond_distance
_geom_bond_site_symmetry_2
Sn1 O1 2.169(3) .
Sn1 O3 2.527(3) 3_455
Sn1 C13 2.123(5) .
Sn1 C14 2.128(5) .
Sn1 C15 2.127(5) .
F3 C11 1.335(3) .
O1 C1 1.288(6) .
F2 C11 1.336(3) .
F1 C11 1.336(3) .
O2 C1 1.225(6) .
O3 Sn1 2.527(3) 3_545
O3 C4 1.244(6) .
F5 C12 1.318(3) .
F6 C12 1.318(3) .
F4 C12 1.317(3) .
N1 H1 0.8800 .
N1 C4 1.339(6) .
N1 C5 1.400(7) .
C7 C6 1.377(6) .
C7 C8 1.387(6) .
C7 C11 1.506(7) .
C6 H6 0.9500 .
C6 C5 1.399(7) .
C1 C2 1.509(7) .
C8 H8 0.9500 .
C8 C9 1.388(7) .
C9 C10 1.390(7) .
C9 C12 1.502(7) .
C4 C3 1.490(6) .
C2 H2 0.9500 .
C2 C3 1.339(7) .
C5 C10 1.409(7) .
C10 H10 0.9500 .
C13 H13A 0.9800 .
C13 H13B 0.9800 .
C13 H13C 0.9800 .
C3 H3 0.9500 .
C14 H14A 0.9800 .
C14 H14B 0.9800 .
C14 H14C 0.9800 .
C15 H15A 0.9800 .
C15 H15B 0.9800 .
C15 H15C 0.9800 .

loop_
_exptl_oxdiff_crystal_face_indexfrac_h
_exptl_oxdiff_crystal_face_indexfrac_k
_exptl_oxdiff_crystal_face_indexfrac_l
_exptl_oxdiff_crystal_face_x
_exptl_oxdiff_crystal_face_y
_exptl_oxdiff_crystal_face_z
-5.0369 -0.9799 14.9998 0.2308 0.9759 -0.2454
5.0369 0.9799 -14.9998 -0.2308 -0.9759 0.2454
2.9716 -2.9563 9.0494 0.2167 0.7167 0.5721
-2.9716 2.9563 -9.0494 -0.2167 -0.7167 -0.5721
-5.0111 5.9787 2.9248 0.4878 -0.1793 -0.8316
5.0111 -5.9787 -2.9248 -0.4878 0.1793 0.8316
5.9748 5.0306 1.9835 0.9549 -0.2108 0.2528
-5.9748 -5.0306 -1.9835 -0.9549 0.2108 -0.2528
6.9779 4.0335 0.9963 0.8623 -0.2114 0.4018
3.0355 1.9721 -14.0173 -0.1942 -0.9722 0.0029
-3.0355 -1.9721 14.0173 0.1942 0.9722 -0.0029
